data_1524862
loop_
_publ_author_name
'Markiv, V.Ya.'
'Shevchenko, I.P.'
'Belyavina, N.N.'
'Kuz'menko, P.P.'

_publ_section_title
;
 Crystal structures in the ternary system Sm-Cu-Ga
;
_journal_name_full
;
Dopovidi Akademii Nauk Ukrains'koi RSR, Seriya A: Fiziko-Matematichni Ta 
Tekhnichni Nauki
;
_journal_page_first 78
_journal_page_last 81
_journal_volume 48
_journal_year 1986
_chemical_formula_sum 'Cu13.0869 Ga22.2444 Sm4.6'
_chemical_name_systematic '(Cu0.393 Ga0.668)33.3 Sm4.6'
_space_group_IT_number 191
_symmetry_space_group_name_Hall '-P 6 2'
_symmetry_space_group_name_H-M 'P 6/m m m'
_cell_angle_alpha 90
_cell_angle_beta 90
_cell_angle_gamma 120
_cell_formula_units_Z 1
_cell_length_a 8.874
_cell_length_b 8.874
_cell_length_c 8.609
_cell_volume 587.114
_citation_journal_id_ASTM DNUNDU
_cod_data_source_file Markiv_DNUNDU_1986_1456.cif
_cod_data_source_block Cu13.0869Ga22.2444Sm4.6
_cod_original_cell_volume 587.1136
_cod_database_code 1524862

loop_
_symmetry_equiv_pos_as_xyz
x,y,z
x-y,x,z
-y,x-y,z
-x,-y,z
-x+y,-x,z
y,-x+y,z
-y,-x,-z
x-y,-y,-z
x,x-y,-z
y,x,-z
-x+y,y,-z
-x,-x+y,-z
-x,-y,-z
-x+y,-x,-z
y,-x+y,-z
x,y,-z
x-y,x,-z
-y,x-y,-z
y,x,z
-x+y,y,z
-x,-x+y,z
-y,-x,z
x-y,-y,z
x,x-y,z

loop_
_atom_site_label
_atom_site_type_symbol
_atom_site_fract_x
_atom_site_fract_y
_atom_site_fract_z
_atom_site_occupancy
_atom_site_U_iso_or_equiv
Ga5 Ga 0.291 0 0.5 0.63 0.0
Sm3 Sm 0.3333 0.6667 0 0.3 0.0
Cu3 Cu 0.5 0 0.278 0.37 0.0
Cu1 Cu 0 0 0.322 0.355 0.0
Cu5 Cu 0.291 0 0.5 0.37 0.0
Cu2 Cu 0.3333 0.6667 0.157 0.315 0.0
Sm4 Sm 0.3333 0.6667 0.5 1 0.0
Ga6 Ga 0.164 0.328 0.244 0.63 0.0
Sm2 Sm 0 0 0.5 1 0.0
Ga2 Ga 0.3333 0.6667 0.157 0.535 0.0
Cu6 Cu 0.164 0.328 0.244 0.37 0.0
Ga4 Ga 0.334 0 0 0.63 0.0
Ga1 Ga 0 0 0.322 0.605 0.0
Ga3 Ga 0.5 0 0.278 0.63 0.0
Cu4 Cu 0.334 0 0 0.37 0.0
Sm1 Sm 0 0 0 1 0.0
